data_4089615
loop_
_publ_author_name
'Nasser, Nasser'
'Boyle, Paul D.'
'Puddephatt, Richard J.'

_publ_section_title
;
 Organoplatinum Chemistry with a Dicarboxamide--Diphosphine Ligand:
 Hydrogen Bonding, Cyclometalation, and a Complex with Two Metal--Metal
 Donor--Acceptor Bonds
;
_journal_issue 19
_journal_name_full Organometallics
_journal_page_first 5504
_journal_paper_doi 10.1021/om400780q
_journal_volume 32
_journal_year 2013
_chemical_formula_sum 'C78 H82 Cl6 N4 O4 P4 Pt2'
_chemical_formula_weight 1866.23
_space_group_crystal_system triclinic
_space_group_IT_number 2
_space_group_name_Hall '-P 1'
_space_group_name_H-M_alt 'P -1'
_atom_sites_solution_hydrogens geom
_atom_sites_solution_primary direct
_atom_sites_solution_secondary difmap
_audit_creation_method SHELXL-2012
_cell_angle_alpha 107.470(12)
_cell_angle_beta 95.493(16)
_cell_angle_gamma 102.810(9)
_cell_formula_units_Z 1
_cell_length_a 10.553(3)
_cell_length_b 11.403(5)
_cell_length_c 17.128(6)
_cell_measurement_reflns_used 6452
_cell_measurement_temperature 110
_cell_measurement_theta_max 24.69
_cell_measurement_theta_min 2.56
_cell_volume 1887.7(12)
_computing_cell_refinement SAINT
_computing_data_collection Apex2
_computing_data_reduction SAINT
_computing_molecular_graphics NRCVAX
_computing_publication_material cif2tables.py
_computing_structure_refinement SHELXL-2013
_computing_structure_solution SIR92
_diffrn_ambient_temperature 110
_diffrn_measured_fraction_theta_full 0.998
_diffrn_measured_fraction_theta_max 0.983
_diffrn_measurement_device_type 'Bruker Kappa Axis Apex2'
_diffrn_measurement_method 'omega and phi scans'
_diffrn_radiation_type MoK\a
_diffrn_radiation_wavelength 0.71073
_diffrn_reflns_av_R_equivalents 0.0863
_diffrn_reflns_av_unetI/netI 0.1108
_diffrn_reflns_Laue_measured_fraction_full 0.998
_diffrn_reflns_Laue_measured_fraction_max 0.983
_diffrn_reflns_limit_h_max 15
_diffrn_reflns_limit_h_min -16
_diffrn_reflns_limit_k_max 17
_diffrn_reflns_limit_k_min -17
_diffrn_reflns_limit_l_max 25
_diffrn_reflns_limit_l_min -25
_diffrn_reflns_number 49869
_diffrn_reflns_point_group_measured_fraction_full 0.998
_diffrn_reflns_point_group_measured_fraction_max 0.983
_diffrn_reflns_theta_full 25.242
_diffrn_reflns_theta_max 32.675
_diffrn_reflns_theta_min 2.556
_diffrn_source 'sealed tube'
_exptl_absorpt_coefficient_mu 4.050
_exptl_absorpt_correction_T_max 0.7464
_exptl_absorpt_correction_T_min 0.5634
_exptl_absorpt_correction_type multi-scan
_exptl_absorpt_process_details SADABS
_exptl_crystal_colour colourless
_exptl_crystal_density_diffrn 1.642
_exptl_crystal_description plate
_exptl_crystal_F_000 928
_exptl_crystal_size_max 0.170
_exptl_crystal_size_mid 0.098
_exptl_crystal_size_min 0.060
_refine_diff_density_max 1.147
_refine_diff_density_min -1.637
_refine_diff_density_rms 0.187
_refine_ls_extinction_method none
_refine_ls_goodness_of_fit_ref 0.976
_refine_ls_hydrogen_treatment constr
_refine_ls_matrix_type full
_refine_ls_number_parameters 444
_refine_ls_number_reflns 13626
_refine_ls_number_restraints 0
_refine_ls_restrained_S_all 0.976
_refine_ls_R_factor_all 0.0925
_refine_ls_R_factor_gt 0.0502
_refine_ls_shift/su_max 0.001
_refine_ls_shift/su_mean 0.000
_refine_ls_structure_factor_coef Fsqd
_refine_ls_weighting_details
;
 w=1/[\s^2^(Fo^2^)+(0.0345P)^2^]
 where P=(Fo^2^+2Fc^2^)/3
;
_refine_ls_weighting_scheme calc
_refine_ls_wR_factor_gt 0.0842
_refine_ls_wR_factor_ref 0.0972
_reflns_Friedel_coverage 0.000
_reflns_number_gt 9199
_reflns_number_total 13626
_reflns_threshold_expression 'I > 2\s(I)'
_cod_data_source_file om400780q_si_001.cif
_cod_data_source_block 4b
_cod_original_cell_volume 1887.8(12)
_cod_database_code 4089615
_shelx_space_group_comment
;
The symmetry employed for this shelxl refinement is uniquely defined
by the following loop, which should always be used as a source of
symmetry information in preference to the above space-group names.
They are only intended as comments.
;
_shelx_estimated_absorpt_t_min 0.546
_shelx_estimated_absorpt_t_max 0.793
_shelxl_version_number 2012-9

loop_
_space_group_symop_operation_xyz
'x, y, z'
'-x, -y, -z'

loop_
_atom_site_label
_atom_site_type_symbol
_atom_site_fract_x
_atom_site_fract_y
_atom_site_fract_z
_atom_site_U_iso_or_equiv
_atom_site_adp_type
_atom_site_occupancy
_atom_site_site_symmetry_order
_atom_site_calc_flag
_atom_site_refinement_flags_posn
_atom_site_refinement_flags_adp
Pt1 Pt 0.49877(2) 0.29382(2) 0.31745(2) 0.02271(5) Uani 1 1 d . .
P1 P 0.66631(11) 0.19623(10) 0.32870(7) 0.0240(2) Uani 1 1 d . .
P2 P 0.67676(11) -0.11642(10) -0.26115(7) 0.0253(2) Uani 1 1 d . .
O1 O 0.7655(3) 0.3307(3) 0.06420(18) 0.0325(7) Uani 1 1 d . .
O2 O 0.3640(3) 0.0671(3) -0.0802(2) 0.0493(10) Uani 1 1 d . .
N1 N 0.6909(4) 0.3300(3) 0.1837(2) 0.0310(8) Uani 1 1 d . .
H1 H 0.6265 0.3408 0.2119 0.037 Uiso 1 1 calc R U
N2 N 0.5847(4) 0.1344(3) -0.0609(2) 0.0343(9) Uani 1 1 d . .
H2 H 0.6548 0.1984 -0.0360 0.041 Uiso 1 1 calc R U
C1 C 0.6379(5) 0.4724(4) 0.3724(3) 0.0310(10) Uani 1 1 d . .
H1A H 0.6285 0.5270 0.3388 0.046 Uiso 1 1 calc R U
H1B H 0.7271 0.4605 0.3754 0.046 Uiso 1 1 calc R U
H1C H 0.6226 0.5126 0.4286 0.046 Uiso 1 1 calc R U
C2 C 0.3711(5) 0.4105(4) 0.3229(3) 0.0362(11) Uani 1 1 d . .
H2A H 0.3913 0.4762 0.3779 0.054 Uiso 1 1 calc R U
H2B H 0.2798 0.3590 0.3132 0.054 Uiso 1 1 calc R U
H2C H 0.3822 0.4513 0.2802 0.054 Uiso 1 1 calc R U
C3 C 0.7656(4) 0.1844(4) 0.2464(3) 0.0281(10) Uani 1 1 d . .
H3A H 0.8462 0.1614 0.2640 0.034 Uiso 1 1 calc R U
H3B H 0.7149 0.1142 0.1960 0.034 Uiso 1 1 calc R U
C4 C 0.8067(4) 0.3056(4) 0.2238(3) 0.0309(10) Uani 1 1 d . .
H4A H 0.8494 0.3787 0.2747 0.037 Uiso 1 1 calc R U
H4B H 0.8714 0.2959 0.1857 0.037 Uiso 1 1 calc R U
C5 C 0.6773(5) 0.3368(4) 0.1074(3) 0.0276(10) Uani 1 1 d . .
C6 C 0.5488(4) 0.3599(4) 0.0786(3) 0.0262(9) Uani 1 1 d . .
C7 C 0.5236(5) 0.4706(4) 0.1265(3) 0.0332(11) Uani 1 1 d . .
H7 H 0.5820 0.5218 0.1769 0.040 Uiso 1 1 calc R U
C8 C 0.4142(5) 0.5081(4) 0.1020(3) 0.0378(12) Uani 1 1 d . .
H8 H 0.3995 0.5861 0.1342 0.045 Uiso 1 1 calc R U
C9 C 0.3275(5) 0.4312(5) 0.0309(3) 0.0399(12) Uani 1 1 d . .
H9 H 0.2529 0.4567 0.0133 0.048 Uiso 1 1 calc R U
C10 C 0.3477(5) 0.3172(5) -0.0152(3) 0.0368(11) Uani 1 1 d . .
H10 H 0.2841 0.2630 -0.0626 0.044 Uiso 1 1 calc R U
C11 C 0.4599(5) 0.2797(4) 0.0064(3) 0.0290(10) Uani 1 1 d . .
C12 C 0.4664(5) 0.1509(4) -0.0485(3) 0.0323(10) Uani 1 1 d . .
C13 C 0.6036(5) 0.0148(4) -0.1140(3) 0.0326(11) Uani 1 1 d . .
H13A H 0.5190 -0.0522 -0.1302 0.039 Uiso 1 1 calc R U
H13B H 0.6686 -0.0129 -0.0831 0.039 Uiso 1 1 calc R U
C14 C 0.6527(4) 0.0328(4) -0.1921(3) 0.0290(10) Uani 1 1 d . .
H14A H 0.7373 0.0999 -0.1756 0.035 Uiso 1 1 calc R U
H14B H 0.5878 0.0615 -0.2225 0.035 Uiso 1 1 calc R U
C15 C 0.7846(5) 0.2774(4) 0.4255(3) 0.0284(10) Uani 1 1 d . .
C16 C 0.9200(5) 0.2850(4) 0.4312(3) 0.0322(10) Uani 1 1 d . .
H16 H 0.9540 0.2483 0.3830 0.039 Uiso 1 1 calc R U
C17 C 1.0038(5) 0.3455(4) 0.5065(3) 0.0398(12) Uani 1 1 d . .
H17 H 1.0957 0.3524 0.5098 0.048 Uiso 1 1 calc R U
C18 C 0.9544(5) 0.3960(4) 0.5771(3) 0.0402(12) Uani 1 1 d . .
H18 H 1.0119 0.4355 0.6293 0.048 Uiso 1 1 calc R U
C19 C 0.8227(5) 0.3894(4) 0.5722(3) 0.0394(12) Uani 1 1 d . .
H19 H 0.7892 0.4252 0.6209 0.047 Uiso 1 1 calc R U
C20 C 0.7383(5) 0.3310(4) 0.4970(3) 0.0318(10) Uani 1 1 d . .
H20 H 0.6471 0.3275 0.4943 0.038 Uiso 1 1 calc R U
C21 C 0.6233(4) 0.0322(4) 0.3313(3) 0.0258(9) Uani 1 1 d . .
C22 C 0.6676(5) -0.0657(4) 0.2808(3) 0.0367(11) Uani 1 1 d . .
H22 H 0.7275 -0.0483 0.2451 0.044 Uiso 1 1 calc R U
C23 C 0.6243(6) -0.1875(4) 0.2826(4) 0.0490(15) Uani 1 1 d . .
H23 H 0.6550 -0.2537 0.2481 0.059 Uiso 1 1 calc R U
C24 C 0.5364(6) -0.2159(5) 0.3342(4) 0.0475(14) Uani 1 1 d . .
H24 H 0.5050 -0.3010 0.3337 0.057 Uiso 1 1 calc R U
C25 C 0.4958(5) -0.1189(5) 0.3859(3) 0.0409(12) Uani 1 1 d . .
H25 H 0.4377 -0.1363 0.4225 0.049 Uiso 1 1 calc R U
C26 C 0.5393(5) 0.0047(4) 0.3848(3) 0.0301(10) Uani 1 1 d . .
H26 H 0.5113 0.0713 0.4211 0.036 Uiso 1 1 calc R U
C27 C 0.8185(4) -0.1258(4) -0.1938(3) 0.0288(10) Uani 1 1 d . .
C28 C 0.8015(5) -0.2065(4) -0.1468(3) 0.0336(11) Uani 1 1 d . .
H28 H 0.7179 -0.2643 -0.1537 0.040 Uiso 1 1 calc R U
C29 C 0.9053(5) -0.2032(5) -0.0900(3) 0.0413(12) Uani 1 1 d . .
H29 H 0.8931 -0.2594 -0.0586 0.050 Uiso 1 1 calc R U
C30 C 1.0273(5) -0.1182(5) -0.0787(3) 0.0431(13) Uani 1 1 d . .
H30 H 1.0985 -0.1160 -0.0394 0.052 Uiso 1 1 calc R U
C31 C 1.0449(5) -0.0376(5) -0.1239(3) 0.0405(12) Uani 1 1 d . .
H31 H 1.1282 0.0215 -0.1155 0.049 Uiso 1 1 calc R U
C32 C 0.9413(5) -0.0413(4) -0.1824(3) 0.0362(11) Uani 1 1 d . .
H32 H 0.9548 0.0139 -0.2146 0.043 Uiso 1 1 calc R U
C33 C 0.7475(5) -0.0723(4) -0.3456(3) 0.0331(10) Uani 1 1 d . .
C34 C 0.8059(5) 0.0532(5) -0.3398(4) 0.0454(13) Uani 1 1 d . .
H34 H 0.8156 0.1209 -0.2892 0.054 Uiso 1 1 calc R U
C35 C 0.8496(6) 0.0781(6) -0.4085(4) 0.0599(17) Uani 1 1 d . .
H35 H 0.8888 0.1637 -0.4045 0.072 Uiso 1 1 calc R U
C36 C 0.8376(6) -0.0172(7) -0.4815(4) 0.0598(17) Uani 1 1 d . .
H36 H 0.8696 0.0016 -0.5276 0.072 Uiso 1 1 calc R U
C37 C 0.7794(6) -0.1395(6) -0.4880(3) 0.0500(14) Uani 1 1 d . .
H37 H 0.7687 -0.2060 -0.5393 0.060 Uiso 1 1 calc R U
C38 C 0.7352(5) -0.1685(5) -0.4202(3) 0.0374(11) Uani 1 1 d . .
H38 H 0.6965 -0.2545 -0.4252 0.045 Uiso 1 1 calc R U
Cl1S Cl -0.09889(15) 0.66297(15) 0.20527(10) 0.0600(4) Uani 1 1 d . .
Cl2S Cl 0.12321(16) 0.55654(16) 0.20231(10) 0.0630(4) Uani 1 1 d . .
Cl3S Cl 0.05746(17) 0.66023(15) 0.07498(9) 0.0673(5) Uani 1 1 d . .
C1S C -0.0051(5) 0.5793(5) 0.1413(3) 0.0418(13) Uani 1 1 d . .
H1S H -0.0635 0.4939 0.1065 0.050 Uiso 1 1 calc R U

loop_
_atom_site_aniso_label
_atom_site_aniso_U_11
_atom_site_aniso_U_22
_atom_site_aniso_U_33
_atom_site_aniso_U_23
_atom_site_aniso_U_13
_atom_site_aniso_U_12
Pt1 0.02261(9) 0.01620(7) 0.02593(9) 0.00371(6) 0.00421(6) 0.00289(6)
P1 0.0237(6) 0.0188(5) 0.0261(6) 0.0041(4) 0.0038(5) 0.0039(5)
P2 0.0235(6) 0.0194(5) 0.0302(6) 0.0057(4) 0.0070(5) 0.0026(5)
O1 0.0304(18) 0.0313(16) 0.0295(17) 0.0054(13) 0.0087(14) 0.0007(14)
O2 0.0285(19) 0.047(2) 0.052(2) -0.0079(18) -0.0027(17) 0.0070(17)
N1 0.028(2) 0.034(2) 0.033(2) 0.0130(17) 0.0116(17) 0.0072(18)
N2 0.028(2) 0.0261(19) 0.038(2) -0.0029(17) 0.0017(18) 0.0052(17)
C1 0.032(3) 0.0171(19) 0.036(3) 0.0014(18) 0.002(2) 0.0028(19)
C2 0.033(3) 0.026(2) 0.041(3) 0.001(2) 0.004(2) 0.006(2)
C3 0.023(2) 0.026(2) 0.029(2) 0.0034(18) 0.0008(18) 0.0047(19)
C4 0.027(2) 0.035(2) 0.027(2) 0.0085(19) 0.0050(19) 0.002(2)
C5 0.035(3) 0.0151(18) 0.029(2) 0.0047(17) 0.013(2) 0.0001(18)
C6 0.026(2) 0.024(2) 0.031(2) 0.0119(18) 0.0096(19) 0.0048(19)
C7 0.033(3) 0.025(2) 0.038(3) 0.007(2) 0.008(2) 0.004(2)
C8 0.044(3) 0.029(2) 0.047(3) 0.017(2) 0.018(3) 0.012(2)
C9 0.040(3) 0.042(3) 0.050(3) 0.023(2) 0.012(3) 0.022(3)
C10 0.036(3) 0.042(3) 0.032(3) 0.011(2) 0.002(2) 0.013(2)
C11 0.032(3) 0.027(2) 0.030(2) 0.0105(19) 0.009(2) 0.009(2)
C12 0.032(3) 0.031(2) 0.027(2) 0.0009(19) 0.002(2) 0.007(2)
C13 0.033(3) 0.026(2) 0.034(3) -0.0005(19) 0.006(2) 0.012(2)
C14 0.026(2) 0.0197(19) 0.033(2) 0.0012(18) 0.0020(19) 0.0000(18)
C15 0.031(3) 0.0189(19) 0.032(2) 0.0056(18) 0.002(2) 0.0052(19)
C16 0.027(2) 0.029(2) 0.036(3) 0.009(2) 0.002(2) 0.002(2)
C17 0.031(3) 0.033(3) 0.047(3) 0.012(2) -0.007(2) -0.001(2)
C18 0.047(3) 0.028(2) 0.037(3) 0.007(2) -0.009(2) 0.003(2)
C19 0.052(3) 0.029(2) 0.033(3) 0.001(2) 0.001(2) 0.017(2)
C20 0.037(3) 0.029(2) 0.029(2) 0.0064(19) 0.004(2) 0.012(2)
C21 0.024(2) 0.0176(19) 0.035(2) 0.0069(17) 0.0044(19) 0.0064(18)
C22 0.034(3) 0.024(2) 0.045(3) 0.002(2) 0.005(2) 0.006(2)
C23 0.051(4) 0.022(2) 0.067(4) 0.001(2) 0.009(3) 0.015(2)
C24 0.050(3) 0.026(2) 0.066(4) 0.017(3) 0.001(3) 0.010(2)
C25 0.040(3) 0.036(3) 0.049(3) 0.022(2) 0.003(2) 0.005(2)
C26 0.035(3) 0.020(2) 0.033(2) 0.0080(18) 0.000(2) 0.0053(19)
C27 0.019(2) 0.029(2) 0.035(2) 0.0056(19) 0.0055(19) 0.0033(19)
C28 0.027(3) 0.031(2) 0.041(3) 0.011(2) 0.006(2) 0.007(2)
C29 0.043(3) 0.044(3) 0.036(3) 0.011(2) 0.007(2) 0.014(3)
C30 0.034(3) 0.051(3) 0.038(3) 0.002(2) -0.001(2) 0.019(3)
C31 0.020(2) 0.047(3) 0.048(3) 0.003(2) 0.009(2) 0.010(2)
C32 0.026(3) 0.032(2) 0.046(3) 0.009(2) 0.008(2) 0.004(2)
C33 0.029(3) 0.032(2) 0.044(3) 0.017(2) 0.013(2) 0.009(2)
C34 0.043(3) 0.038(3) 0.059(4) 0.024(3) 0.017(3) 0.005(3)
C35 0.046(4) 0.058(4) 0.100(5) 0.055(4) 0.030(4) 0.015(3)
C36 0.047(4) 0.089(5) 0.080(5) 0.062(4) 0.039(3) 0.032(4)
C37 0.046(3) 0.078(4) 0.038(3) 0.027(3) 0.017(3) 0.027(3)
C38 0.036(3) 0.042(3) 0.042(3) 0.020(2) 0.017(2) 0.014(2)
Cl1S 0.0403(8) 0.0596(9) 0.0698(10) 0.0063(8) 0.0148(7) 0.0110(7)
Cl2S 0.0510(9) 0.0824(11) 0.0573(9) 0.0192(8) 0.0100(7) 0.0258(9)
Cl3S 0.0749(11) 0.0592(9) 0.0446(8) 0.0190(7) 0.0044(8) -0.0284(8)
C1S 0.041(3) 0.044(3) 0.033(3) 0.010(2) 0.010(2) -0.001(3)

loop_
_atom_type_symbol
_atom_type_description
_atom_type_scat_dispersion_real
_atom_type_scat_dispersion_imag
_atom_type_scat_source
C C 0.0033 0.0016 'International Tables Vol C Tables 4.2.6.8 and 6.1.1.4'
H H 0.0000 0.0000 'International Tables Vol C Tables 4.2.6.8 and 6.1.1.4'
Cl Cl 0.1484 0.1585 'International Tables Vol C Tables 4.2.6.8 and 6.1.1.4'
N N 0.0061 0.0033 'International Tables Vol C Tables 4.2.6.8 and 6.1.1.4'
O O 0.0106 0.0060 'International Tables Vol C Tables 4.2.6.8 and 6.1.1.4'
P P 0.1023 0.0942 'International Tables Vol C Tables 4.2.6.8 and 6.1.1.4'
Pt Pt -1.7033 8.3905 'International Tables Vol C Tables 4.2.6.8 and 6.1.1.4'

loop_
_geom_angle_atom_site_label_1
_geom_angle_atom_site_label_2
_geom_angle_atom_site_label_3
_geom_angle
_geom_angle_site_symmetry_1
_geom_angle_site_symmetry_3
C2 Pt1 C1 81.23(18) . .
C2 Pt1 P2 90.12(14) . 2_655
C1 Pt1 P2 171.22(13) . 2_655
C2 Pt1 P1 169.74(13) . .
C1 Pt1 P1 88.99(13) . .
P2 Pt1 P1 99.56(5) 2_655 .
C15 P1 C3 105.1(2) . .
C15 P1 C21 100.8(2) . .
C3 P1 C21 102.4(2) . .
C15 P1 Pt1 112.86(14) . .
C3 P1 Pt1 115.24(15) . .
C21 P1 Pt1 118.57(15) . .
C33 P2 C27 104.6(2) . .
C33 P2 C14 104.6(2) . .
C27 P2 C14 97.8(2) . .
C33 P2 Pt1 109.14(16) . 2_655
C27 P2 Pt1 118.61(15) . 2_655
C14 P2 Pt1 120.20(15) . 2_655
C5 N1 C4 124.0(4) . .
C5 N1 H1 118.0 . .
C4 N1 H1 118.0 . .
C12 N2 C13 122.9(4) . .
C12 N2 H2 118.5 . .
C13 N2 H2 118.5 . .
Pt1 C1 H1A 109.5 . .
Pt1 C1 H1B 109.5 . .
H1A C1 H1B 109.5 . .
Pt1 C1 H1C 109.5 . .
H1A C1 H1C 109.5 . .
H1B C1 H1C 109.5 . .
Pt1 C2 H2A 109.5 . .
Pt1 C2 H2B 109.5 . .
H2A C2 H2B 109.5 . .
Pt1 C2 H2C 109.5 . .
H2A C2 H2C 109.5 . .
H2B C2 H2C 109.5 . .
C4 C3 P1 114.8(3) . .
C4 C3 H3A 108.6 . .
P1 C3 H3A 108.6 . .
C4 C3 H3B 108.6 . .
P1 C3 H3B 108.6 . .
H3A C3 H3B 107.5 . .
N1 C4 C3 110.0(4) . .
N1 C4 H4A 109.7 . .
C3 C4 H4A 109.7 . .
N1 C4 H4B 109.7 . .
C3 C4 H4B 109.7 . .
H4A C4 H4B 108.2 . .
O1 C5 N1 123.3(4) . .
O1 C5 C6 122.1(4) . .
N1 C5 C6 114.6(4) . .
C7 C6 C11 120.2(4) . .
C7 C6 C5 115.7(4) . .
C11 C6 C5 124.0(4) . .
C6 C7 C8 121.0(5) . .
C6 C7 H7 119.5 . .
C8 C7 H7 119.5 . .
C9 C8 C7 119.2(4) . .
C9 C8 H8 120.4 . .
C7 C8 H8 120.4 . .
C8 C9 C10 120.5(5) . .
C8 C9 H9 119.8 . .
C10 C9 H9 119.8 . .
C9 C10 C11 121.4(5) . .
C9 C10 H10 119.3 . .
C11 C10 H10 119.3 . .
C10 C11 C6 117.6(4) . .
C10 C11 C12 115.3(4) . .
C6 C11 C12 126.9(4) . .
O2 C12 N2 123.0(4) . .
O2 C12 C11 119.1(4) . .
N2 C12 C11 117.9(4) . .
N2 C13 C14 110.0(4) . .
N2 C13 H13A 109.7 . .
C14 C13 H13A 109.7 . .
N2 C13 H13B 109.7 . .
C14 C13 H13B 109.7 . .
H13A C13 H13B 108.2 . .
C13 C14 P2 111.3(3) . .
C13 C14 H14A 109.4 . .
P2 C14 H14A 109.4 . .
C13 C14 H14B 109.4 . .
P2 C14 H14B 109.4 . .
H14A C14 H14B 108.0 . .
C20 C15 C16 118.3(4) . .
C20 C15 P1 118.5(4) . .
C16 C15 P1 123.1(3) . .
C17 C16 C15 120.3(5) . .
C17 C16 H16 119.9 . .
C15 C16 H16 119.9 . .
C16 C17 C18 120.1(5) . .
C16 C17 H17 120.0 . .
C18 C17 H17 120.0 . .
C19 C18 C17 120.1(5) . .
C19 C18 H18 120.0 . .
C17 C18 H18 120.0 . .
C18 C19 C20 120.3(5) . .
C18 C19 H19 119.8 . .
C20 C19 H19 119.8 . .
C19 C20 C15 120.8(5) . .
C19 C20 H20 119.6 . .
C15 C20 H20 119.6 . .
C26 C21 C22 118.8(4) . .
C26 C21 P1 117.8(3) . .
C22 C21 P1 123.4(4) . .
C23 C22 C21 119.8(5) . .
C23 C22 H22 120.1 . .
C21 C22 H22 120.1 . .
C22 C23 C24 121.4(5) . .
C22 C23 H23 119.3 . .
C24 C23 H23 119.3 . .
C25 C24 C23 118.9(5) . .
C25 C24 H24 120.6 . .
C23 C24 H24 120.6 . .
C24 C25 C26 120.2(5) . .
C24 C25 H25 119.9 . .
C26 C25 H25 119.9 . .
C25 C26 C21 120.8(4) . .
C25 C26 H26 119.6 . .
C21 C26 H26 119.6 . .
C28 C27 C32 119.0(4) . .
C28 C27 P2 120.8(3) . .
C32 C27 P2 119.8(4) . .
C29 C28 C27 120.4(5) . .
C29 C28 H28 119.8 . .
C27 C28 H28 119.8 . .
C28 C29 C30 120.3(5) . .
C28 C29 H29 119.9 . .
C30 C29 H29 119.9 . .
C31 C30 C29 119.9(5) . .
C31 C30 H30 120.1 . .
C29 C30 H30 120.1 . .
C30 C31 C32 120.4(5) . .
C30 C31 H31 119.8 . .
C32 C31 H31 119.8 . .
C27 C32 C31 120.0(5) . .
C27 C32 H32 120.0 . .
C31 C32 H32 120.0 . .
C38 C33 C34 118.7(5) . .
C38 C33 P2 117.8(3) . .
C34 C33 P2 123.4(4) . .
C35 C34 C33 119.3(5) . .
C35 C34 H34 120.3 . .
C33 C34 H34 120.3 . .
C36 C35 C34 121.5(5) . .
C36 C35 H35 119.2 . .
C34 C35 H35 119.2 . .
C37 C36 C35 119.4(5) . .
C37 C36 H36 120.3 . .
C35 C36 H36 120.3 . .
C36 C37 C38 120.8(6) . .
C36 C37 H37 119.6 . .
C38 C37 H37 119.6 . .
C33 C38 C37 120.2(5) . .
C33 C38 H38 119.9 . .
C37 C38 H38 119.9 . .
Cl2S C1S Cl3S 110.5(3) . .
Cl2S C1S Cl1S 109.9(3) . .
Cl3S C1S Cl1S 111.1(3) . .
Cl2S C1S H1S 108.4 . .
Cl3S C1S H1S 108.4 . .
Cl1S C1S H1S 108.4 . .

loop_
_geom_bond_atom_site_label_1
_geom_bond_atom_site_label_2
_geom_bond_distance
_geom_bond_site_symmetry_2
Pt1 C2 2.083(4) .
Pt1 C1 2.108(4) .
Pt1 P2 2.2976(13) 2_655
Pt1 P1 2.3103(13) .
P1 C15 1.826(5) .
P1 C3 1.826(5) .
P1 C21 1.839(4) .
P2 C33 1.839(5) .
P2 C27 1.842(5) .
P2 C14 1.844(4) .
P2 Pt1 2.2975(13) 2_655
O1 C5 1.245(5) .
O2 C12 1.222(5) .
N1 C5 1.328(5) .
N1 C4 1.466(6) .
N1 H1 0.8800 .
N2 C12 1.330(6) .
N2 C13 1.462(5) .
N2 H2 0.8800 .
C1 H1A 0.9800 .
C1 H1B 0.9800 .
C1 H1C 0.9800 .
C2 H2A 0.9800 .
C2 H2B 0.9800 .
C2 H2C 0.9800 .
C3 C4 1.528(6) .
C3 H3A 0.9900 .
C3 H3B 0.9900 .
C4 H4A 0.9900 .
C4 H4B 0.9900 .
C5 C6 1.503(6) .
C6 C7 1.381(6) .
C6 C11 1.402(6) .
C7 C8 1.387(7) .
C7 H7 0.9500 .
C8 C9 1.371(7) .
C8 H8 0.9500 .
C9 C10 1.377(6) .
C9 H9 0.9500 .
C10 C11 1.400(6) .
C10 H10 0.9500 .
C11 C12 1.508(6) .
C13 C14 1.533(6) .
C13 H13A 0.9900 .
C13 H13B 0.9900 .
C14 H14A 0.9900 .
C14 H14B 0.9900 .
C15 C20 1.382(6) .
C15 C16 1.405(6) .
C16 C17 1.377(6) .
C16 H16 0.9500 .
C17 C18 1.380(7) .
C17 H17 0.9500 .
C18 C19 1.368(7) .
C18 H18 0.9500 .
C19 C20 1.378(6) .
C19 H19 0.9500 .
C20 H20 0.9500 .
C21 C26 1.389(6) .
C21 C22 1.394(6) .
C22 C23 1.373(7) .
C22 H22 0.9500 .
C23 C24 1.394(8) .
C23 H23 0.9500 .
C24 C25 1.374(7) .
C24 H24 0.9500 .
C25 C26 1.388(6) .
C25 H25 0.9500 .
C26 H26 0.9500 .
C27 C28 1.388(6) .
C27 C32 1.390(6) .
C28 C29 1.379(7) .
C28 H28 0.9500 .
C29 C30 1.386(7) .
C29 H29 0.9500 .
C30 C31 1.363(7) .
C30 H30 0.9500 .
C31 C32 1.394(7) .
C31 H31 0.9500 .
C32 H32 0.9500 .
C33 C38 1.385(6) .
C33 C34 1.396(6) .
C34 C35 1.388(8) .
C34 H34 0.9500 .
C35 C36 1.362(9) .
C35 H35 0.9500 .
C36 C37 1.360(8) .
C36 H36 0.9500 .
C37 C38 1.392(7) .
C37 H37 0.9500 .
C38 H38 0.9500 .
Cl1S C1S 1.758(5) .
Cl2S C1S 1.743(6) .
Cl3S C1S 1.756(5) .
C1S H1S 1.0000 .

loop_
_geom_hbond_atom_site_label_D
_geom_hbond_atom_site_label_H
_geom_hbond_atom_site_label_A
_geom_hbond_distance_DH
_geom_hbond_distance_HA
_geom_hbond_distance_DA
_geom_hbond_angle_DHA
_geom_hbond_site_symmetry_A
C3 H3B O2 0.99 2.32 3.289(5) 167.5 2_655
C1S H1S O1 1.00 2.17 3.121(6) 159.0 1_455

loop_
_geom_torsion_atom_site_label_1
_geom_torsion_atom_site_label_2
_geom_torsion_atom_site_label_3
_geom_torsion_atom_site_label_4
_geom_torsion
_geom_torsion_site_symmetry_1
C15 P1 C3 C4 -80.3(3) .
C21 P1 C3 C4 174.7(3) .
Pt1 P1 C3 C4 44.6(3) .
C5 N1 C4 C3 -120.3(4) .
P1 C3 C4 N1 -68.3(4) .
C4 N1 C5 O1 -4.5(6) .
C4 N1 C5 C6 178.8(4) .
O1 C5 C6 C7 -117.5(5) .
N1 C5 C6 C7 59.3(5) .
O1 C5 C6 C11 60.0(6) .
N1 C5 C6 C11 -123.2(4) .
C11 C6 C7 C8 -3.5(7) .
C5 C6 C7 C8 174.1(4) .
C6 C7 C8 C9 2.6(7) .
C7 C8 C9 C10 0.9(8) .
C8 C9 C10 C11 -3.4(8) .
C9 C10 C11 C6 2.4(7) .
C9 C10 C11 C12 178.4(4) .
C7 C6 C11 C10 1.0(7) .
C5 C6 C11 C10 -176.4(4) .
C7 C6 C11 C12 -174.4(4) .
C5 C6 C11 C12 8.2(7) .
C13 N2 C12 O2 0.4(8) .
C13 N2 C12 C11 -178.9(4) .
C10 C11 C12 O2 -32.2(6) .
C6 C11 C12 O2 143.3(5) .
C10 C11 C12 N2 147.1(5) .
C6 C11 C12 N2 -37.4(7) .
C12 N2 C13 C14 111.4(5) .
N2 C13 C14 P2 -179.7(3) .
C33 P2 C14 C13 -175.6(3) .
C27 P2 C14 C13 -68.3(3) .
Pt1 P2 C14 C13 61.4(4) 2_655
C3 P1 C15 C20 162.7(3) .
C21 P1 C15 C20 -91.2(4) .
Pt1 P1 C15 C20 36.3(4) .
C3 P1 C15 C16 -19.1(4) .
C21 P1 C15 C16 87.0(4) .
Pt1 P1 C15 C16 -145.5(3) .
C20 C15 C16 C17 -0.4(6) .
P1 C15 C16 C17 -178.7(3) .
C15 C16 C17 C18 1.7(7) .
C16 C17 C18 C19 -1.9(7) .
C17 C18 C19 C20 0.8(7) .
C18 C19 C20 C15 0.5(7) .
C16 C15 C20 C19 -0.6(7) .
P1 C15 C20 C19 177.7(4) .
C15 P1 C21 C26 75.6(4) .
C3 P1 C21 C26 -176.1(3) .
Pt1 P1 C21 C26 -48.0(4) .
C15 P1 C21 C22 -106.2(4) .
C3 P1 C21 C22 2.1(4) .
Pt1 P1 C21 C22 130.1(4) .
C26 C21 C22 C23 2.2(7) .
P1 C21 C22 C23 -175.9(4) .
C21 C22 C23 C24 0.0(8) .
C22 C23 C24 C25 -2.0(8) .
C23 C24 C25 C26 1.7(8) .
C24 C25 C26 C21 0.6(7) .
C22 C21 C26 C25 -2.5(7) .
P1 C21 C26 C25 175.7(4) .
C33 P2 C27 C28 -151.5(4) .
C14 P2 C27 C28 101.1(4) .
Pt1 P2 C27 C28 -29.7(4) 2_655
C33 P2 C27 C32 35.8(4) .
C14 P2 C27 C32 -71.6(4) .
Pt1 P2 C27 C32 157.6(3) 2_655
C32 C27 C28 C29 -0.4(7) .
P2 C27 C28 C29 -173.1(4) .
C27 C28 C29 C30 0.8(7) .
C28 C29 C30 C31 -0.1(7) .
C29 C30 C31 C32 -0.9(7) .
C28 C27 C32 C31 -0.6(7) .
P2 C27 C32 C31 172.2(3) .
C30 C31 C32 C27 1.3(7) .
C27 P2 C33 C38 99.4(4) .
C14 P2 C33 C38 -158.4(4) .
Pt1 P2 C33 C38 -28.5(4) 2_655
C27 P2 C33 C34 -84.3(5) .
C14 P2 C33 C34 17.9(5) .
Pt1 P2 C33 C34 147.8(4) 2_655
C38 C33 C34 C35 0.1(8) .
P2 C33 C34 C35 -176.2(4) .
C33 C34 C35 C36 -0.4(9) .
C34 C35 C36 C37 1.2(9) .
C35 C36 C37 C38 -1.7(9) .
C34 C33 C38 C37 -0.6(7) .
P2 C33 C38 C37 175.9(4) .
C36 C37 C38 C33 1.4(8) .
